data_2233934
loop_
_publ_author_name
'Kumar, K. Mahesh'
'Kour, Dalbir'
'Kapoor, Kamini'
'Mahabaleshwaraiah, N. M.'
'Kotresh, O.'
'Gupta, Vivek K.'
'Kant, Rajni'

_publ_section_title
;
 (7-Chloro-2-oxo-2<i>H</i>-chromen-4-yl)methyl piperidine-1-carbodithioate
;
_journal_coeditor_code LH5420
_journal_issue 3
_journal_name_full 'Acta Crystallographica Section E'
_journal_page_first o878
_journal_page_last o879
_journal_paper_doi 10.1107/S1600536812007933
_journal_volume 68
_journal_year 2012
_chemical_formula_iupac 'C16 H16 Cl N O2 S2'
_chemical_formula_moiety 'C16 H16 Cl N O2 S2'
_chemical_formula_sum 'C16 H16 Cl N O2 S2'
_chemical_formula_weight 353.87
_chemical_name_systematic
;
(7-Chloro-2-oxo-2<i>H</i>-chromen-4-yl)methyl piperidine-1-carbodithioate
;
_space_group_IT_number 7
_symmetry_cell_setting monoclinic
_symmetry_space_group_name_Hall 'P -2yc'
_symmetry_space_group_name_H-M 'P 1 c 1'
_atom_sites_solution_hydrogens geom
_atom_sites_solution_primary direct
_atom_sites_solution_secondary difmap
_audit_creation_method SHELXL97
_cell_angle_alpha 90.00
_cell_angle_beta 90.271(6)
_cell_angle_gamma 90.00
_cell_formula_units_Z 2
_cell_length_a 4.9427(3)
_cell_length_b 11.5010(6)
_cell_length_c 14.0006(8)
_cell_measurement_reflns_used 7572
_cell_measurement_temperature 293(2)
_cell_measurement_theta_max 28.9571
_cell_measurement_theta_min 3.3998
_cell_volume 795.87(8)
_computing_cell_refinement 'CrysAlis PRO (Oxford Diffraction, 2010)'
_computing_data_collection 'CrysAlis PRO (Oxford Diffraction, 2010)'
_computing_data_reduction 'CrysAlis RED (Oxford Diffraction, 2010)'
_computing_molecular_graphics 'ORTEP-3 (Farrugia, 1997)'
_computing_publication_material 'PLATON (Spek, 2009)'
_computing_structure_refinement 'SHELXL97 (Sheldrick, 2008)'
_computing_structure_solution 'SHELXS97 (Sheldrick, 2008)'
_diffrn_ambient_temperature 293(2)
_diffrn_detector_area_resol_mean 16.1049
_diffrn_measured_fraction_theta_full 0.998
_diffrn_measured_fraction_theta_max 0.998
_diffrn_measurement_device_type 'Oxford Xcalibur Sapphire3'
_diffrn_measurement_method \w
_diffrn_radiation_monochromator graphite
_diffrn_radiation_source 'fine-focus sealed tube'
_diffrn_radiation_type MoK\a
_diffrn_radiation_wavelength 0.71073
_diffrn_reflns_av_R_equivalents 0.0467
_diffrn_reflns_av_sigmaI/netI 0.0323
_diffrn_reflns_limit_h_max 5
_diffrn_reflns_limit_h_min -5
_diffrn_reflns_limit_k_max 13
_diffrn_reflns_limit_k_min -13
_diffrn_reflns_limit_l_max 16
_diffrn_reflns_limit_l_min -16
_diffrn_reflns_number 13944
_diffrn_reflns_theta_full 25.00
_diffrn_reflns_theta_max 25.00
_diffrn_reflns_theta_min 3.41
_diffrn_standards_decay_% 0
_diffrn_standards_interval_count 0
_diffrn_standards_interval_time 0
_diffrn_standards_number 0
_exptl_absorpt_coefficient_mu 0.508
_exptl_absorpt_correction_T_max 1.00000
_exptl_absorpt_correction_T_min 0.88618
_exptl_absorpt_correction_type multi-scan
_exptl_absorpt_process_details '(CrysAlis RED; Oxford Diffraction, 2010)'
_exptl_crystal_colour white
_exptl_crystal_density_diffrn 1.477
_exptl_crystal_density_method 'not measured'
_exptl_crystal_description block
_exptl_crystal_F_000 368
_exptl_crystal_size_max 0.3
_exptl_crystal_size_mid 0.2
_exptl_crystal_size_min 0.2
_refine_diff_density_max 0.144
_refine_diff_density_min -0.176
_refine_ls_abs_structure_details 'Flack (1983), with 1394 Friedel pairs'
_refine_ls_abs_structure_Flack -0.01(10)
_refine_ls_extinction_method none
_refine_ls_goodness_of_fit_ref 1.037
_refine_ls_hydrogen_treatment constr
_refine_ls_matrix_type full
_refine_ls_number_parameters 200
_refine_ls_number_reflns 2801
_refine_ls_number_restraints 2
_refine_ls_restrained_S_all 1.036
_refine_ls_R_factor_all 0.0372
_refine_ls_R_factor_gt 0.0346
_refine_ls_shift/su_max 0.001
_refine_ls_shift/su_mean 0.000
_refine_ls_structure_factor_coef Fsqd
_refine_ls_weighting_details 'calc w = 1/[\s^2^(Fo^2^)+(0.0367P)^2^+0.3317P] where P=(Fo^2^+2Fc^2^)/3'
_refine_ls_weighting_scheme calc
_refine_ls_wR_factor_gt 0.0795
_refine_ls_wR_factor_ref 0.0820
_reflns_number_gt 2678
_reflns_number_total 2801
_reflns_threshold_expression I>2\s(I)
_cod_data_source_file lh5420.cif
_cod_data_source_block I
_cod_original_sg_symbol_Hall 'p -2yc'
_cod_original_sg_symbol_H-M 'P c'
_cod_database_code 2233934
_cod_database_fobs_code 2233934

loop_
_symmetry_equiv_pos_as_xyz
'x, y, z'
'x, -y, z+1/2'

loop_
_atom_site_type_symbol
_atom_site_label
_atom_site_fract_x
_atom_site_fract_y
_atom_site_fract_z
_atom_site_U_iso_or_equiv
_atom_site_adp_type
_atom_site_calc_flag
_atom_site_refinement_flags
_atom_site_occupancy
_atom_site_symmetry_multiplicity
S S1 0.1990(2) 0.77560(7) 0.36977(7) 0.0421(3) Uani d . 1 1
S S2 0.4685(3) 0.60142(9) 0.24062(9) 0.0525(3) Uani d . 1 1
Cl Cl1 -0.4816(2) 1.27262(9) 0.15209(9) 0.0577(3) Uani d . 1 1
O O1 0.2148(6) 0.9922(2) 0.03114(17) 0.0429(7) Uani d . 1 1
C C2 0.4260(9) 0.9155(3) 0.0384(3) 0.0431(10) Uani d . 1 1
O O2 0.5440(8) 0.8931(3) -0.03402(19) 0.0583(9) Uani d . 1 1
C C3 0.4925(9) 0.8712(3) 0.1330(3) 0.0373(9) Uani d . 1 1
H H3 0.6290 0.8161 0.1393 0.045 Uiso calc R 1 1
C C4 0.3622(8) 0.9077(3) 0.2120(2) 0.0328(8) Uani d . 1 1
C C10 0.1525(8) 0.9952(3) 0.2026(2) 0.0315(8) Uani d . 1 1
C C5 0.0142(9) 1.0460(3) 0.2788(2) 0.0362(8) Uani d . 1 1
H H5 0.0531 1.0225 0.3410 0.043 Uiso calc R 1 1
C C6 -0.1802(9) 1.1309(3) 0.2633(3) 0.0405(10) Uani d . 1 1
H H6 -0.2696 1.1644 0.3147 0.049 Uiso calc R 1 1
C C7 -0.2409(8) 1.1657(3) 0.1707(3) 0.0372(9) Uani d . 1 1
C C8 -0.1117(9) 1.1168(3) 0.0933(3) 0.0385(9) Uani d . 1 1
H H8 -0.1538 1.1396 0.0313 0.046 Uiso calc R 1 1
C C9 0.0813(8) 1.0334(3) 0.1108(2) 0.0354(9) Uani d . 1 1
C C11 0.4485(9) 0.8620(3) 0.3081(3) 0.0382(9) Uani d . 1 1
H H11B 0.4967 0.9276 0.3484 0.046 Uiso calc R 1 1
H H11A 0.6100 0.8153 0.2998 0.046 Uiso calc R 1 1
C C12 0.2473(9) 0.6313(3) 0.3254(3) 0.0378(9) Uani d . 1 1
N N1 0.0894(7) 0.5538(3) 0.3692(3) 0.0487(9) Uani d . 1 1
C C17 -0.0804(10) 0.5754(4) 0.4518(4) 0.0538(12) Uani d . 1 1
H H17A -0.2672 0.5577 0.4360 0.065 Uiso calc R 1 1
H H17B -0.0697 0.6569 0.4694 0.065 Uiso calc R 1 1
C C16 0.0100(13) 0.5010(4) 0.5353(4) 0.0637(12) Uani d . 1 1
H H16A -0.1126 0.5127 0.5884 0.076 Uiso calc R 1 1
H H16B 0.1891 0.5253 0.5557 0.076 Uiso calc R 1 1
C C15 0.0164(14) 0.3726(4) 0.5096(4) 0.0732(16) Uani d . 1 1
H H15A -0.1668 0.3446 0.4997 0.088 Uiso calc R 1 1
H H15B 0.0962 0.3287 0.5618 0.088 Uiso calc R 1 1
C C14 0.1810(12) 0.3540(4) 0.4192(4) 0.0719(17) Uani d . 1 1
H H14B 0.3697 0.3712 0.4323 0.086 Uiso calc R 1 1
H H14A 0.1684 0.2731 0.4000 0.086 Uiso calc R 1 1
C C13 0.0825(11) 0.4303(3) 0.3383(4) 0.0609(14) Uani d . 1 1
H H13A 0.1971 0.4198 0.2829 0.073 Uiso calc R 1 1
H H13B -0.1008 0.4087 0.3207 0.073 Uiso calc R 1 1

loop_
_atom_site_aniso_label
_atom_site_aniso_U_11
_atom_site_aniso_U_22
_atom_site_aniso_U_33
_atom_site_aniso_U_12
_atom_site_aniso_U_13
_atom_site_aniso_U_23
S1 0.0626(7) 0.0293(5) 0.0344(5) 0.0036(5) 0.0134(5) 0.0018(4)
S2 0.0701(7) 0.0446(6) 0.0429(5) 0.0132(5) 0.0119(6) -0.0038(5)
Cl1 0.0600(7) 0.0446(6) 0.0686(8) 0.0118(5) 0.0082(6) 0.0067(5)
O1 0.0627(18) 0.0443(16) 0.0218(12) 0.0010(14) 0.0080(13) -0.0001(11)
C2 0.064(3) 0.0350(19) 0.031(2) -0.003(2) 0.0083(19) -0.0062(16)
O2 0.083(2) 0.0600(19) 0.0322(16) 0.0051(18) 0.0230(17) -0.0058(13)
C3 0.048(2) 0.0316(18) 0.0324(19) -0.0030(18) 0.0071(19) -0.0001(15)
C4 0.041(2) 0.0289(18) 0.0287(19) -0.0076(15) 0.0040(15) 0.0011(14)
C10 0.040(2) 0.0283(18) 0.0258(19) -0.0056(16) 0.0035(15) 0.0010(14)
C5 0.050(2) 0.0362(19) 0.0224(17) -0.0096(19) 0.0046(16) -0.0007(14)
C6 0.053(3) 0.034(2) 0.035(2) -0.0039(18) 0.0123(18) -0.0036(16)
C7 0.040(2) 0.0297(19) 0.042(2) -0.0062(16) 0.0032(18) 0.0033(16)
C8 0.051(3) 0.034(2) 0.0305(19) -0.0055(18) 0.0035(18) 0.0056(16)
C9 0.050(2) 0.0311(18) 0.0255(18) -0.0070(17) 0.0069(16) -0.0014(14)
C11 0.050(3) 0.0372(18) 0.0272(19) 0.0007(18) 0.0024(17) -0.0029(16)
C12 0.049(2) 0.034(2) 0.0302(19) 0.0047(18) -0.0042(18) 0.0013(15)
N1 0.061(2) 0.0286(16) 0.056(2) 0.0022(15) 0.006(2) 0.0004(15)
C17 0.060(3) 0.037(2) 0.064(3) -0.001(2) 0.013(2) 0.009(2)
C16 0.076(3) 0.055(3) 0.060(3) -0.005(3) -0.005(3) 0.012(2)
C15 0.087(4) 0.044(2) 0.088(4) -0.011(3) -0.029(4) 0.023(3)
C14 0.070(4) 0.034(2) 0.112(5) 0.001(2) -0.028(4) -0.003(3)
C13 0.077(4) 0.031(2) 0.075(3) -0.003(2) 0.006(3) -0.008(2)

loop_
_atom_type_symbol
_atom_type_description
_atom_type_scat_dispersion_real
_atom_type_scat_dispersion_imag
_atom_type_scat_source
C C 0.0033 0.0016 'International Tables Vol C Tables 4.2.6.8 and 6.1.1.4'
H H 0.0000 0.0000 'International Tables Vol C Tables 4.2.6.8 and 6.1.1.4'
N N 0.0061 0.0033 'International Tables Vol C Tables 4.2.6.8 and 6.1.1.4'
O O 0.0106 0.0060 'International Tables Vol C Tables 4.2.6.8 and 6.1.1.4'
S S 0.1246 0.1234 'International Tables Vol C Tables 4.2.6.8 and 6.1.1.4'
Cl Cl 0.1484 0.1585 'International Tables Vol C Tables 4.2.6.8 and 6.1.1.4'

loop_
_geom_angle_atom_site_label_1
_geom_angle_atom_site_label_2
_geom_angle_atom_site_label_3
_geom_angle
C12 S1 C11 104.60(18)
C2 O1 C9 121.8(3)
O2 C2 O1 116.7(4)
O2 C2 C3 125.9(4)
O1 C2 C3 117.5(3)
C4 C3 C2 122.1(4)
C4 C3 H3 119.0
C2 C3 H3 119.0
C3 C4 C10 119.1(3)
C3 C4 C11 119.3(4)
C10 C4 C11 121.5(3)
C5 C10 C9 116.6(3)
C5 C10 C4 125.0(3)
C9 C10 C4 118.5(3)
C6 C5 C10 121.0(3)
C6 C5 H5 119.5
C10 C5 H5 119.5
C5 C6 C7 119.8(4)
C5 C6 H6 120.1
C7 C6 H6 120.1
C8 C7 C6 121.1(4)
C8 C7 Cl1 119.5(3)
C6 C7 Cl1 119.4(3)
C9 C8 C7 117.9(4)
C9 C8 H8 121.0
C7 C8 H8 121.0
C8 C9 O1 115.4(3)
C8 C9 C10 123.6(3)
O1 C9 C10 120.9(3)
C4 C11 S1 115.4(3)
C4 C11 H11B 108.4
S1 C11 H11B 108.4
C4 C11 H11A 108.4
S1 C11 H11A 108.4
H11B C11 H11A 107.5
N1 C12 S2 125.5(3)
N1 C12 S1 112.4(3)
S2 C12 S1 122.2(2)
C12 N1 C17 126.3(3)
C12 N1 C13 121.2(4)
C17 N1 C13 112.5(4)
N1 C17 C16 110.4(4)
N1 C17 H17A 109.6
C16 C17 H17A 109.6
N1 C17 H17B 109.6
C16 C17 H17B 109.6
H17A C17 H17B 108.1
C17 C16 C15 111.8(5)
C17 C16 H16A 109.2
C15 C16 H16A 109.2
C17 C16 H16B 109.2
C15 C16 H16B 109.2
H16A C16 H16B 107.9
C16 C15 C14 110.2(4)
C16 C15 H15A 109.6
C14 C15 H15A 109.6
C16 C15 H15B 109.6
C14 C15 H15B 109.6
H15A C15 H15B 108.1
C13 C14 C15 111.7(5)
C13 C14 H14B 109.3
C15 C14 H14B 109.3
C13 C14 H14A 109.3
C15 C14 H14A 109.3
H14B C14 H14A 107.9
N1 C13 C14 109.3(4)
N1 C13 H13A 109.8
C14 C13 H13A 109.8
N1 C13 H13B 109.8
C14 C13 H13B 109.8
H13A C13 H13B 108.3

loop_
_geom_bond_atom_site_label_1
_geom_bond_atom_site_label_2
_geom_bond_distance
S1 C12 1.788(4)
S1 C11 1.807(4)
S2 C12 1.654(4)
Cl1 C7 1.730(4)
O1 C2 1.371(5)
O1 C9 1.382(4)
C2 O2 1.200(4)
C2 C3 1.456(5)
C3 C4 1.349(5)
C3 H3 0.9300
C4 C10 1.450(5)
C4 C11 1.505(5)
C10 C5 1.398(5)
C10 C9 1.402(5)
C5 C6 1.386(6)
C5 H5 0.9300
C6 C7 1.388(5)
C6 H6 0.9300
C7 C8 1.380(6)
C8 C9 1.374(6)
C8 H8 0.9300
C11 H11B 0.9700
C11 H11A 0.9700
C12 N1 1.336(5)
N1 C17 1.454(5)
N1 C13 1.485(5)
C17 C16 1.514(6)
C17 H17A 0.9700
C17 H17B 0.9700
C16 C15 1.521(7)
C16 H16A 0.9700
C16 H16B 0.9700
C15 C14 1.524(8)
C15 H15A 0.9700
C15 H15B 0.9700
C14 C13 1.511(7)
C14 H14B 0.9700
C14 H14A 0.9700
C13 H13A 0.9700
C13 H13B 0.9700

loop_
_geom_hbond_atom_site_label_D
_geom_hbond_atom_site_label_H
_geom_hbond_atom_site_label_A
_geom_hbond_site_symmetry_A
_geom_hbond_distance_DH
_geom_hbond_distance_HA
_geom_hbond_distance_DA
_geom_hbond_angle_DHA
_geom_hbond_publ_flag
C17 H17B S1 . 0.97 2.36 2.923(5) 116 n
C13 H13A S2 . 0.97 2.55 3.067(4) 113 n
C6 H6 O2 2_475 0.93 2.41 3.167(5) 139 y

loop_
_geom_torsion_atom_site_label_1
_geom_torsion_atom_site_label_2
_geom_torsion_atom_site_label_3
_geom_torsion_atom_site_label_4
_geom_torsion
C9 O1 C2 O2 -173.5(4)
C9 O1 C2 C3 4.7(5)
O2 C2 C3 C4 174.8(4)
O1 C2 C3 C4 -3.2(6)
C2 C3 C4 C10 -1.1(6)
C2 C3 C4 C11 -177.6(4)
C3 C4 C10 C5 -175.7(4)
C11 C4 C10 C5 0.7(5)
C3 C4 C10 C9 3.9(5)
C11 C4 C10 C9 -179.7(3)
C9 C10 C5 C6 -0.9(5)
C4 C10 C5 C6 178.7(4)
C10 C5 C6 C7 0.5(6)
C5 C6 C7 C8 0.3(6)
C5 C6 C7 Cl1 -179.4(3)
C6 C7 C8 C9 -0.7(6)
Cl1 C7 C8 C9 179.0(3)
C7 C8 C9 O1 -176.5(3)
C7 C8 C9 C10 0.3(6)
C2 O1 C9 C8 175.0(3)
C2 O1 C9 C10 -1.9(5)
C5 C10 C9 C8 0.5(5)
C4 C10 C9 C8 -179.1(4)
C5 C10 C9 O1 177.1(3)
C4 C10 C9 O1 -2.5(5)
C3 C4 C11 S1 -115.6(4)
C10 C4 C11 S1 68.0(4)
C12 S1 C11 C4 86.3(3)
C11 S1 C12 N1 175.5(3)
C11 S1 C12 S2 -3.6(3)
S2 C12 N1 C17 171.5(4)
S1 C12 N1 C17 -7.6(5)
S2 C12 N1 C13 -5.4(6)
S1 C12 N1 C13 175.4(3)
C12 N1 C17 C16 -117.9(5)
C13 N1 C17 C16 59.3(5)
N1 C17 C16 C15 -55.2(6)
C17 C16 C15 C14 52.2(7)
C16 C15 C14 C13 -53.3(6)
C12 N1 C13 C14 117.5(5)
C17 N1 C13 C14 -59.8(6)
C15 C14 C13 N1 56.3(6)

loop_
_cod_related_entry_id
_cod_related_entry_database
_cod_related_entry_code
1 ChemSpider 30657528
